data_7011280
loop_
_publ_author_name
'Barbara Modec'
'Jurij V. Bren\<ci\<c'
'Jon Zubieta'

_publ_section_title
;
 A templated synthesis of tetranuclear polyoxoalkoxymolybdates(V).
 Bromo coordinated oxomolybdenum(V) clusters: known core structure with
 new ligands. Oxidation to the Lindquist anion
;
_journal_issue 7
_journal_name_full 'J. Chem. Soc., Dalton Trans.'
_journal_page_first 1500
_journal_page_last 1507
_journal_paper_doi 10.1039/b110062a
_journal_year 2002
_chemical_formula_sum 'C28 H36 Br2 Mo4 N6 O10'
_chemical_formula_weight 1160.21
_chemical_name_systematic
; 
Dibromo-di-\m~2~-ethoxo-di-\m~3~-
oxo-di-\m~2~-oxo-tetraoxotetrapyridine
tetramolybdenum(V).acetonitrile (1/2)
;
_space_group_IT_number 2
_symmetry_cell_setting triclinic
_symmetry_space_group_name_Hall '-P 1'
_symmetry_space_group_name_H-M 'P -1'
_atom_sites_solution_hydrogens geom
_atom_sites_solution_primary direct
_atom_sites_solution_secondary difmap
_audit_creation_method SHELXL-97
_cell_angle_alpha 67.5773(5)
_cell_angle_beta 82.6479(5)
_cell_angle_gamma 70.4822(5)
_cell_formula_units_Z 2
_cell_length_a 12.4794(2)
_cell_length_b 12.75790(10)
_cell_length_c 13.5427(2)
_cell_measurement_reflns_used 7397
_cell_measurement_temperature 150(2)
_cell_measurement_theta_max 27.48
_cell_measurement_theta_min 1.02
_cell_volume 1878.60(4)
_computing_cell_refinement 'DENZO-SMN (Otwinowski & Minor, 1997)'
_computing_data_collection 'DENZO-SMN (Otwinowski & Minor, 1997)'
_computing_data_reduction 'DENZO-SMN (Otwinowski & Minor, 1997)'
_computing_structure_refinement 'SHELXL-97 (Sheldrick, 1997)'
_computing_structure_solution 'SHELXS-97 (Sheldrick, 1990)'
_diffrn_ambient_temperature 150(2)
_diffrn_measured_fraction_theta_full 0.984
_diffrn_measured_fraction_theta_max 0.984
_diffrn_measurement_device_type 'Nonius Kappa CCD'
_diffrn_radiation_monochromator graphite
_diffrn_radiation_source 'fine-focus sealed tube'
_diffrn_radiation_type MoK\a
_diffrn_radiation_wavelength 0.71073
_diffrn_reflns_av_R_equivalents 0.0236
_diffrn_reflns_av_sigmaI/netI 0.0366
_diffrn_reflns_limit_h_max 15
_diffrn_reflns_limit_h_min -16
_diffrn_reflns_limit_k_max 16
_diffrn_reflns_limit_k_min -16
_diffrn_reflns_limit_l_max 17
_diffrn_reflns_limit_l_min -17
_diffrn_reflns_number 14962
_diffrn_reflns_theta_full 27.31
_diffrn_reflns_theta_max 27.31
_diffrn_reflns_theta_min 1.63
_exptl_absorpt_coefficient_mu 3.491
_exptl_absorpt_correction_type none
_exptl_crystal_colour orange
_exptl_crystal_density_diffrn 2.051
_exptl_crystal_density_meas ?
_exptl_crystal_description plate
_exptl_crystal_F_000 1128
_exptl_crystal_size_max 0.3
_exptl_crystal_size_mid 0.12
_exptl_crystal_size_min 0.04
_refine_diff_density_max 1.180
_refine_diff_density_min -2.362
_refine_diff_density_rms 0.176
_refine_ls_extinction_method none
_refine_ls_goodness_of_fit_ref 1.067
_refine_ls_hydrogen_treatment constr
_refine_ls_matrix_type full
_refine_ls_number_parameters 451
_refine_ls_number_reflns 8344
_refine_ls_number_restraints 0
_refine_ls_restrained_S_all 1.067
_refine_ls_R_factor_all 0.0460
_refine_ls_R_factor_gt 0.0402
_refine_ls_shift/su_max 0.001
_refine_ls_shift/su_mean 0.000
_refine_ls_structure_factor_coef Fsqd
_refine_ls_weighting_details 'w=1/[\s^2^(Fo^2^)+(0.0531P)^2^+12.6347P] where P=(Fo^2^+2Fc^2^)/3'
_refine_ls_weighting_scheme calc
_refine_ls_wR_factor_gt 0.1116
_refine_ls_wR_factor_ref 0.1161
_reflns_number_gt 7481
_reflns_number_total 8344
_reflns_threshold_expression >2sigma(I)
_cod_data_source_file b110062a.txt
_cod_data_source_block 2b
_cod_depositor_comments
;
The following automatic conversions were performed:

'_refine_ls_weighting_scheme' value 'calc
w=1/[\s^2^(Fo^2^)+(0.0531P)^2^+12.6347P] where P=(Fo^2^+2Fc^2^)/3'
was changed to 'calc'. New tag '_refine_ls_weighting_details' was
created. The value of the new tag was set to
'w=1/[\s^2^(Fo^2^)+(0.0531P)^2^+12.6347P] where P=(Fo^2^+2Fc^2^)/3'.

Automatic conversion script
Id: cif_fix_values 3143 2015-03-26 13:38:13Z robertas 
;
_cod_database_code 7011280

loop_
_symmetry_equiv_pos_as_xyz
'x, y, z'
'-x, -y, -z'

loop_
_atom_site_label
_atom_site_type_symbol
_atom_site_fract_x
_atom_site_fract_y
_atom_site_fract_z
_atom_site_U_iso_or_equiv
_atom_site_adp_type
_atom_site_occupancy
_atom_site_calc_flag
_atom_site_refinement_flags
_atom_site_disorder_assembly
_atom_site_disorder_group
Mo1 Mo 0.11789(3) 0.44557(4) 0.94226(3) 0.01350(10) Uani 1 d . . .
Mo2 Mo 0.10281(3) 0.65816(4) 0.92654(3) 0.01491(10) Uani 1 d . . .
Mo3 Mo -0.53108(3) 0.45423(3) 1.62636(3) 0.01070(9) Uani 1 d . . .
Mo4 Mo -0.43301(3) 0.26985(3) 1.57193(3) 0.01278(10) Uani 1 d . . .
Br2 Br 0.08020(6) 0.85653(5) 0.77101(5) 0.03479(15) Uani 1 d . . .
Br4 Br -0.24223(5) 0.10610(5) 1.61793(5) 0.03388(15) Uani 1 d . . .
O1 O 0.2598(3) 0.3816(3) 0.9501(3) 0.0193(7) Uani 1 d . . .
O2 O 0.2427(3) 0.6309(3) 0.9392(3) 0.0224(7) Uani 1 d . . .
O3 O -0.6225(3) 0.4057(3) 1.7205(3) 0.0171(7) Uani 1 d . . .
O4 O -0.5097(3) 0.1831(3) 1.6512(3) 0.0204(7) Uani 1 d . . .
O5 O 0.0850(3) 0.2926(3) 1.0575(3) 0.0163(7) Uani 1 d . . .
C51 C 0.1622(4) 0.2272(5) 1.1471(4) 0.0221(10) Uani 1 d . . .
H51A H 0.1210 0.1933 1.2105 0.027 Uiso 1 calc R . .
H51B H 0.1927 0.2815 1.1601 0.027 Uiso 1 calc R . .
C52 C 0.2589(5) 0.1284(5) 1.1266(5) 0.0351(14) Uani 1 d . . .
H52A H 0.3089 0.0867 1.1871 0.053 Uiso 1 calc R . .
H52B H 0.3003 0.1620 1.0643 0.053 Uiso 1 calc R . .
H52C H 0.2289 0.0737 1.1152 0.053 Uiso 1 calc R . .
O6 O 0.0882(3) 0.5946(3) 0.8223(3) 0.0179(7) Uani 1 d . . .
O7 O 0.0702(3) 0.5237(3) 1.0498(3) 0.0148(6) Uani 1 d . . .
O8 O -0.3849(3) 0.3330(3) 1.6621(3) 0.0155(6) Uani 1 d . . .
O9 O -0.6503(3) 0.6267(3) 1.5658(3) 0.0132(6) Uani 1 d . . .
C91 C -0.7694(4) 0.6424(5) 1.5872(4) 0.0188(10) Uani 1 d . . .
H91A H -0.8089 0.7256 1.5762 0.023 Uiso 1 calc R . .
H91B H -0.7793 0.5955 1.6614 0.023 Uiso 1 calc R . .
C92 C -0.8214(4) 0.6049(5) 1.5160(5) 0.0245(11) Uani 1 d . . .
H92A H -0.9008 0.6170 1.5325 0.037 Uiso 1 calc R . .
H92B H -0.7836 0.5221 1.5279 0.037 Uiso 1 calc R . .
H92C H -0.8128 0.6520 1.4426 0.037 Uiso 1 calc R . .
O10 O -0.5521(3) 0.4252(3) 1.4971(2) 0.0116(6) Uani 1 d . . .
N1 N 0.1105(4) 0.3784(4) 0.8160(3) 0.0179(8) Uani 1 d . . .
C11 C 0.0243(5) 0.4352(5) 0.7465(4) 0.0238(11) Uani 1 d . . .
H11 H -0.0348 0.4981 0.7562 0.029 Uiso 1 calc R . .
C12 C 0.0201(6) 0.4033(6) 0.6608(5) 0.0325(13) Uani 1 d . . .
H12 H -0.0419 0.4425 0.6148 0.039 Uiso 1 calc R . .
C13 C 0.1086(7) 0.3132(7) 0.6445(5) 0.0410(16) Uani 1 d . . .
H13 H 0.1079 0.2918 0.5861 0.049 Uiso 1 calc R . .
C14 C -0.3244(5) 0.5705(5) 1.7831(4) 0.0245(11) Uani 1 d . . .
H14 H -0.2506 0.5747 1.7745 0.029 Uiso 1 calc R . .
C15 C 0.1966(5) 0.2887(5) 0.8008(4) 0.0236(11) Uani 1 d . . .
H15 H 0.2565 0.2488 0.8493 0.028 Uiso 1 calc R . .
N2 N 0.0795(4) 0.7592(4) 1.0389(3) 0.0180(8) Uani 1 d . . .
C21 C 0.1690(5) 0.7344(5) 1.1008(4) 0.0246(11) Uani 1 d . . .
H21 H 0.2370 0.6783 1.0942 0.029 Uiso 1 calc R . .
C22 C 0.1636(5) 0.7884(5) 1.1727(5) 0.0265(11) Uani 1 d . . .
H22 H 0.2261 0.7677 1.2147 0.032 Uiso 1 calc R . .
C23 C 0.0645(5) 0.8734(5) 1.1814(4) 0.0256(11) Uani 1 d . . .
H23 H 0.0590 0.9114 1.2292 0.031 Uiso 1 calc R . .
C24 C -0.0271(5) 0.9017(5) 1.1177(4) 0.0245(11) Uani 1 d . . .
H24 H -0.0949 0.9595 1.1218 0.029 Uiso 1 calc R . .
C25 C -0.0164(4) 0.8428(4) 1.0482(4) 0.0196(10) Uani 1 d . . .
H25 H -0.0785 0.8620 1.0061 0.023 Uiso 1 calc R . .
N3 N -0.4708(3) 0.5218(3) 1.7301(3) 0.0141(7) Uani 1 d . . .
C31 C -0.5396(4) 0.5571(5) 1.8029(4) 0.0247(11) Uani 1 d . . .
H31 H -0.6132 0.5527 1.8097 0.030 Uiso 1 calc R . .
C32 C -0.5045(5) 0.6002(6) 1.8685(5) 0.0314(13) Uani 1 d . . .
H32 H -0.5542 0.6247 1.9185 0.038 Uiso 1 calc R . .
C33 C -0.3959(5) 0.6065(5) 1.8592(4) 0.0252(11) Uani 1 d . . .
H33 H -0.3707 0.6345 1.9032 0.030 Uiso 1 calc R . .
C34 C 0.1990(6) 0.2539(6) 0.7152(5) 0.0337(14) Uani 1 d . . .
H34 H 0.2598 0.1924 0.7054 0.040 Uiso 1 calc R . .
C35 C -0.3646(4) 0.5281(5) 1.7202(4) 0.0204(10) Uani 1 d . . .
H35 H -0.3166 0.5033 1.6695 0.024 Uiso 1 calc R . .
N4 N -0.4532(4) 0.1962(4) 1.4473(3) 0.0176(8) Uani 1 d . . .
C41 C -0.3677(5) 0.1626(5) 1.3836(4) 0.0250(11) Uani 1 d . . .
H41 H -0.3005 0.1791 1.3837 0.030 Uiso 1 calc R . .
C42 C -0.3750(5) 0.1049(5) 1.3183(5) 0.0315(13) Uani 1 d . . .
H42 H -0.3136 0.0824 1.2759 0.038 Uiso 1 calc R . .
C43 C -0.4743(5) 0.0808(5) 1.3166(4) 0.0267(12) Uani 1 d . . .
H43 H -0.4811 0.0415 1.2733 0.032 Uiso 1 calc R . .
C44 C -0.5634(5) 0.1161(5) 1.3803(5) 0.0285(12) Uani 1 d . . .
H44 H -0.6316 0.1015 1.3806 0.034 Uiso 1 calc R . .
C45 C -0.5497(5) 0.1738(5) 1.4438(4) 0.0229(11) Uani 1 d . . .
H45 H -0.6105 0.1982 1.4861 0.028 Uiso 1 calc R . .
N6 N -0.8479(6) 0.2812(7) 1.3949(5) 0.0491(15) Uani 1 d . . .
C61 C -0.8890(5) 0.2081(7) 1.4324(5) 0.0359(14) Uani 1 d . . .
C62 C -0.9433(6) 0.1158(7) 1.4823(7) 0.0464(17) Uani 1 d . . .
H62A H -0.8867 0.0408 1.5162 0.070 Uiso 1 calc R . .
H62B H -0.9821 0.1097 1.4288 0.070 Uiso 1 calc R . .
H62C H -0.9970 0.1359 1.5347 0.070 Uiso 1 calc R . .
N7 N -0.3568(8) 1.0261(8) 1.0817(6) 0.076(2) Uani 1 d . . .
C71 C -0.4045(7) 1.0919(7) 1.0061(6) 0.0455(17) Uani 1 d . . .
C72 C -0.4656(7) 1.1761(8) 0.9087(6) 0.059(2) Uani 1 d . . .
H72A H -0.4985 1.1357 0.8800 0.088 Uiso 1 calc R . .
H72B H -0.4139 1.2095 0.8576 0.088 Uiso 1 calc R . .
H72C H -0.5247 1.2387 0.9242 0.088 Uiso 1 calc R . .

loop_
_atom_site_aniso_label
_atom_site_aniso_U_11
_atom_site_aniso_U_22
_atom_site_aniso_U_33
_atom_site_aniso_U_23
_atom_site_aniso_U_13
_atom_site_aniso_U_12
Mo1 0.01259(19) 0.0189(2) 0.01340(19) -0.00983(16) 0.00352(14) -0.00704(15)
Mo2 0.01434(19) 0.0191(2) 0.0159(2) -0.00994(16) 0.00442(15) -0.00828(15)
Mo3 0.01105(18) 0.01315(18) 0.00991(18) -0.00548(14) 0.00178(13) -0.00539(14)
Mo4 0.01451(19) 0.01202(18) 0.01312(19) -0.00563(15) 0.00150(14) -0.00504(14)
Br2 0.0414(3) 0.0303(3) 0.0331(3) -0.0107(3) 0.0057(3) -0.0146(3)
Br4 0.0329(3) 0.0293(3) 0.0352(3) -0.0124(3) -0.0022(2) -0.0027(2)
O1 0.0165(16) 0.0264(18) 0.0198(17) -0.0142(15) 0.0049(13) -0.0079(14)
O2 0.0195(17) 0.0277(19) 0.0278(19) -0.0162(16) 0.0059(14) -0.0119(15)
O3 0.0185(16) 0.0205(17) 0.0139(16) -0.0063(13) 0.0039(13) -0.0097(14)
O4 0.0264(19) 0.0163(16) 0.0210(18) -0.0092(14) 0.0066(14) -0.0094(14)
O5 0.0167(16) 0.0206(17) 0.0143(16) -0.0070(13) 0.0017(13) -0.0090(13)
C51 0.024(3) 0.028(3) 0.016(2) -0.008(2) -0.0018(19) -0.010(2)
C52 0.031(3) 0.028(3) 0.033(3) -0.003(3) -0.006(2) 0.001(2)
O6 0.0197(17) 0.0233(17) 0.0148(16) -0.0101(14) 0.0046(13) -0.0098(14)
O7 0.0117(15) 0.0223(17) 0.0142(15) -0.0098(13) 0.0024(12) -0.0069(13)
O8 0.0163(16) 0.0156(15) 0.0149(16) -0.0068(13) -0.0002(12) -0.0037(13)
O9 0.0107(15) 0.0162(15) 0.0143(15) -0.0077(13) 0.0034(12) -0.0050(12)
C91 0.011(2) 0.021(2) 0.024(2) -0.011(2) 0.0035(18) -0.0023(18)
C92 0.013(2) 0.031(3) 0.034(3) -0.015(2) 0.001(2) -0.010(2)
O10 0.0120(14) 0.0126(14) 0.0123(15) -0.0054(12) 0.0026(11) -0.0064(12)
N1 0.019(2) 0.025(2) 0.017(2) -0.0125(17) 0.0062(16) -0.0134(17)
C11 0.028(3) 0.034(3) 0.017(2) -0.011(2) 0.004(2) -0.018(2)
C12 0.045(4) 0.042(3) 0.023(3) -0.016(3) -0.002(2) -0.023(3)
C13 0.061(4) 0.057(4) 0.029(3) -0.028(3) 0.011(3) -0.037(4)
C14 0.019(2) 0.032(3) 0.030(3) -0.015(2) -0.003(2) -0.012(2)
C15 0.024(3) 0.028(3) 0.029(3) -0.018(2) 0.010(2) -0.015(2)
N2 0.019(2) 0.020(2) 0.019(2) -0.0095(17) 0.0015(16) -0.0078(16)
C21 0.021(3) 0.028(3) 0.026(3) -0.013(2) -0.004(2) -0.004(2)
C22 0.028(3) 0.030(3) 0.025(3) -0.013(2) -0.004(2) -0.010(2)
C23 0.034(3) 0.028(3) 0.023(3) -0.014(2) 0.000(2) -0.014(2)
C24 0.026(3) 0.023(3) 0.027(3) -0.014(2) 0.004(2) -0.006(2)
C25 0.019(2) 0.021(2) 0.020(2) -0.011(2) 0.0012(19) -0.0047(19)
N3 0.0136(18) 0.0148(18) 0.0155(19) -0.0061(15) -0.0004(14) -0.0055(15)
C31 0.018(2) 0.043(3) 0.026(3) -0.024(2) 0.006(2) -0.014(2)
C32 0.029(3) 0.047(4) 0.031(3) -0.029(3) 0.007(2) -0.014(3)
C33 0.025(3) 0.031(3) 0.028(3) -0.016(2) -0.005(2) -0.010(2)
C34 0.041(3) 0.042(3) 0.038(3) -0.031(3) 0.019(3) -0.024(3)
C35 0.018(2) 0.027(3) 0.021(2) -0.013(2) 0.0045(19) -0.009(2)
N4 0.021(2) 0.0150(19) 0.019(2) -0.0094(16) -0.0003(16) -0.0050(16)
C41 0.026(3) 0.030(3) 0.027(3) -0.017(2) 0.004(2) -0.011(2)
C42 0.038(3) 0.034(3) 0.033(3) -0.026(3) 0.008(3) -0.012(3)
C43 0.040(3) 0.021(2) 0.025(3) -0.012(2) -0.004(2) -0.012(2)
C44 0.031(3) 0.027(3) 0.032(3) -0.012(2) -0.006(2) -0.010(2)
C45 0.023(3) 0.025(3) 0.026(3) -0.013(2) -0.002(2) -0.007(2)
N6 0.044(3) 0.068(4) 0.039(3) -0.026(3) 0.013(3) -0.019(3)
C61 0.029(3) 0.053(4) 0.026(3) -0.024(3) 0.005(2) -0.004(3)
C62 0.036(4) 0.044(4) 0.064(5) -0.029(4) 0.004(3) -0.008(3)
N7 0.090(6) 0.066(5) 0.043(4) -0.013(4) -0.006(4) 0.004(4)
C71 0.049(4) 0.046(4) 0.031(4) -0.010(3) 0.003(3) -0.009(3)
C72 0.045(4) 0.070(6) 0.034(4) 0.007(4) -0.002(3) -0.013(4)

loop_
_atom_type_symbol
_atom_type_description
_atom_type_scat_dispersion_real
_atom_type_scat_dispersion_imag
_atom_type_scat_source
C C 0.0033 0.0016 'International Tables Vol C Tables 4.2.6.8 and 6.1.1.4'
H H 0.0000 0.0000 'International Tables Vol C Tables 4.2.6.8 and 6.1.1.4'
N N 0.0061 0.0033 'International Tables Vol C Tables 4.2.6.8 and 6.1.1.4'
O O 0.0106 0.0060 'International Tables Vol C Tables 4.2.6.8 and 6.1.1.4'
Br Br -0.2901 2.4595 'International Tables Vol C Tables 4.2.6.8 and 6.1.1.4'
Mo Mo -1.6832 0.6857 'International Tables Vol C Tables 4.2.6.8 and 6.1.1.4'

loop_
_geom_angle_atom_site_label_1
_geom_angle_atom_site_label_2
_geom_angle_atom_site_label_3
_geom_angle
_geom_angle_site_symmetry_1
_geom_angle_site_symmetry_3
_geom_angle_publ_flag
O1 Mo1 O6 106.93(16) . . ?
O1 Mo1 O7 108.29(15) . . ?
O6 Mo1 O7 93.86(14) . . ?
O1 Mo1 O5 93.69(16) . . ?
O6 Mo1 O5 157.41(14) . . ?
O7 Mo1 O5 88.15(13) . . ?
O1 Mo1 N1 90.30(16) . . ?
O6 Mo1 N1 81.60(15) . . ?
O7 Mo1 N1 161.37(14) . . ?
O5 Mo1 N1 89.34(14) . . ?
O1 Mo1 O7 163.61(15) . 2_567 ?
O6 Mo1 O7 87.11(13) . 2_567 ?
O7 Mo1 O7 78.41(13) . 2_567 ?
O5 Mo1 O7 71.24(13) . 2_567 ?
N1 Mo1 O7 83.30(14) . 2_567 ?
O1 Mo1 Mo2 100.44(12) . . ?
O6 Mo1 Mo2 48.00(10) . . ?
O7 Mo1 Mo2 49.86(10) . . ?
O5 Mo1 Mo2 137.99(9) . . ?
N1 Mo1 Mo2 129.51(11) . . ?
O7 Mo1 Mo2 95.25(9) 2_567 . ?
O2 Mo2 O6 106.41(16) . . ?
O2 Mo2 O7 102.89(16) . . ?
O6 Mo2 O7 93.49(14) . . ?
O2 Mo2 O5 166.43(15) . 2_567 ?
O6 Mo2 O5 87.03(13) . 2_567 ?
O7 Mo2 O5 73.77(13) . 2_567 ?
O2 Mo2 N2 85.39(16) . . ?
O6 Mo2 N2 167.23(15) . . ?
O7 Mo2 N2 88.47(14) . . ?
O5 Mo2 N2 81.40(14) 2_567 . ?
O2 Mo2 Br2 93.43(13) . . ?
O6 Mo2 Br2 86.70(11) . . ?
O7 Mo2 Br2 162.89(10) . . ?
O5 Mo2 Br2 89.17(9) 2_567 . ?
N2 Mo2 Br2 87.74(11) . . ?
O2 Mo2 Mo1 95.95(13) . . ?
O6 Mo2 Mo1 47.97(10) . . ?
O7 Mo2 Mo1 49.50(9) . . ?
O5 Mo2 Mo1 91.67(9) 2_567 . ?
N2 Mo2 Mo1 137.29(11) . . ?
Br2 Mo2 Mo1 134.51(2) . . ?
O3 Mo3 O8 106.81(15) . . ?
O3 Mo3 O10 108.60(15) . . ?
O8 Mo3 O10 94.51(13) . . ?
O3 Mo3 O9 91.62(15) . . ?
O8 Mo3 O9 158.48(13) . . ?
O10 Mo3 O9 89.87(12) . . ?
O3 Mo3 O10 161.25(14) . 2_468 ?
O8 Mo3 O10 89.32(13) . 2_468 ?
O10 Mo3 O10 78.82(13) . 2_468 ?
O9 Mo3 O10 70.85(12) . 2_468 ?
O3 Mo3 N3 91.22(16) . . ?
O8 Mo3 N3 82.48(14) . . ?
O10 Mo3 N3 159.90(14) . . ?
O9 Mo3 N3 86.19(13) . . ?
O10 Mo3 N3 81.27(13) 2_468 . ?
O3 Mo3 Mo4 101.93(12) . . ?
O8 Mo3 Mo4 47.99(10) . . ?
O10 Mo3 Mo4 49.93(9) . . ?
O9 Mo3 Mo4 139.76(9) . . ?
O10 Mo3 Mo4 95.96(8) 2_468 . ?
N3 Mo3 Mo4 130.47(10) . . ?
O4 Mo4 O8 105.76(16) . . ?
O4 Mo4 O10 103.40(15) . . ?
O8 Mo4 O10 93.47(13) . . ?
O4 Mo4 O9 164.32(15) . 2_468 ?
O8 Mo4 O9 89.79(13) . 2_468 ?
O10 Mo4 O9 73.01(12) . 2_468 ?
O4 Mo4 N4 84.65(16) . . ?
O8 Mo4 N4 167.66(15) . . ?
O10 Mo4 N4 90.43(14) . . ?
O9 Mo4 N4 80.16(13) 2_468 . ?
O4 Mo4 Br4 95.05(12) . . ?
O8 Mo4 Br4 85.72(10) . . ?
O10 Mo4 Br4 161.00(9) . . ?
O9 Mo4 Br4 88.00(8) 2_468 . ?
N4 Mo4 Br4 86.79(10) . . ?
O4 Mo4 Mo3 97.18(12) . . ?
O8 Mo4 Mo3 47.71(10) . . ?
O10 Mo4 Mo3 49.11(9) . . ?
O9 Mo4 Mo3 91.78(8) 2_468 . ?
N4 Mo4 Mo3 138.97(10) . . ?
Br4 Mo4 Mo3 133.42(2) . . ?
C51 O5 Mo1 116.1(3) . . ?
C51 O5 Mo2 123.7(3) . 2_567 ?
Mo1 O5 Mo2 105.46(14) . 2_567 ?
O5 C51 C52 111.2(4) . . ?
Mo1 O6 Mo2 84.03(13) . . ?
Mo1 O7 Mo2 80.64(12) . . ?
Mo1 O7 Mo1 101.59(13) . 2_567 ?
Mo2 O7 Mo1 108.54(14) . 2_567 ?
Mo3 O8 Mo4 84.30(13) . . ?
C91 O9 Mo3 119.6(3) . . ?
C91 O9 Mo4 129.5(3) . 2_468 ?
Mo3 O9 Mo4 105.74(13) . 2_468 ?
O9 C91 C92 112.0(4) . . ?
Mo3 O10 Mo4 80.97(12) . . ?
Mo3 O10 Mo3 101.18(13) . 2_468 ?
Mo4 O10 Mo3 108.99(14) . 2_468 ?
C11 N1 C15 118.8(5) . . ?
C11 N1 Mo1 119.6(4) . . ?
C15 N1 Mo1 121.3(4) . . ?
N1 C11 C12 122.0(6) . . ?
C13 C12 C11 119.1(6) . . ?
C12 C13 C34 119.7(5) . . ?
C35 C14 C33 118.9(5) . . ?
N1 C15 C34 122.1(6) . . ?
C25 N2 C21 117.0(4) . . ?
C25 N2 Mo2 124.7(3) . . ?
C21 N2 Mo2 118.3(3) . . ?
N2 C21 C22 123.1(5) . . ?
C23 C22 C21 119.0(5) . . ?
C22 C23 C24 118.9(5) . . ?
C25 C24 C23 119.1(5) . . ?
N2 C25 C24 122.8(5) . . ?
C31 N3 C35 119.1(4) . . ?
C31 N3 Mo3 120.5(3) . . ?
C35 N3 Mo3 120.4(3) . . ?
N3 C31 C32 121.9(5) . . ?
C33 C32 C31 119.5(5) . . ?
C32 C33 C14 118.7(5) . . ?
C13 C34 C15 118.3(6) . . ?
N3 C35 C14 122.0(5) . . ?
C45 N4 C41 117.2(4) . . ?
C45 N4 Mo4 119.6(3) . . ?
C41 N4 Mo4 122.8(3) . . ?
N4 C41 C42 123.0(5) . . ?
C41 C42 C43 119.2(5) . . ?
C42 C43 C44 118.5(5) . . ?
C43 C44 C45 119.0(5) . . ?
N4 C45 C44 123.0(5) . . ?
N6 C61 C62 178.5(7) . . ?
N7 C71 C72 179.8(9) . . ?

loop_
_geom_bond_atom_site_label_1
_geom_bond_atom_site_label_2
_geom_bond_distance
_geom_bond_site_symmetry_2
_geom_bond_publ_flag
Mo1 O1 1.682(3) . ?
Mo1 O6 1.928(4) . ?
Mo1 O7 1.990(3) . ?
Mo1 O5 2.112(3) . ?
Mo1 N1 2.209(4) . ?
Mo1 O7 2.243(3) 2_567 ?
Mo1 Mo2 2.5817(6) . ?
Mo2 O2 1.680(4) . ?
Mo2 O6 1.929(3) . ?
Mo2 O7 2.000(3) . ?
Mo2 O5 2.219(3) 2_567 ?
Mo2 N2 2.279(4) . ?
Mo2 Br2 2.5553(7) . ?
Mo3 O3 1.676(3) . ?
Mo3 O8 1.930(3) . ?
Mo3 O10 1.987(3) . ?
Mo3 O9 2.116(3) . ?
Mo3 O10 2.213(3) 2_468 ?
Mo3 N3 2.216(4) . ?
Mo3 Mo4 2.5966(5) . ?
Mo4 O4 1.683(3) . ?
Mo4 O8 1.939(3) . ?
Mo4 O10 2.012(3) . ?
Mo4 O9 2.201(3) 2_468 ?
Mo4 N4 2.296(4) . ?
Mo4 Br4 2.5464(7) . ?
O5 C51 1.445(6) . ?
O5 Mo2 2.219(3) 2_567 ?
C51 C52 1.513(8) . ?
O7 Mo1 2.243(3) 2_567 ?
O9 C91 1.438(5) . ?
O9 Mo4 2.201(3) 2_468 ?
C91 C92 1.516(7) . ?
O10 Mo3 2.213(3) 2_468 ?
N1 C11 1.337(7) . ?
N1 C15 1.345(7) . ?
C11 C12 1.380(7) . ?
C12 C13 1.368(10) . ?
C13 C34 1.384(10) . ?
C14 C35 1.382(7) . ?
C14 C33 1.387(8) . ?
C15 C34 1.385(8) . ?
N2 C25 1.341(6) . ?
N2 C21 1.360(7) . ?
C21 C22 1.375(8) . ?
C22 C23 1.371(8) . ?
C23 C24 1.385(8) . ?
C24 C25 1.382(7) . ?
N3 C31 1.332(6) . ?
N3 C35 1.341(6) . ?
C31 C32 1.385(7) . ?
C32 C33 1.372(8) . ?
N4 C45 1.338(7) . ?
N4 C41 1.344(7) . ?
C41 C42 1.376(8) . ?
C42 C43 1.379(8) . ?
C43 C44 1.379(9) . ?
C44 C45 1.384(8) . ?
N6 C61 1.132(10) . ?
C61 C62 1.453(10) . ?
N7 C71 1.129(10) . ?
C71 C72 1.450(10) . ?
